data_9014977
loop_
_publ_author_name
'Zhang, J. S.'
'Dera, P.'
'Bass, J. D.'

_publ_section_title
;
 A new high-pressure phase transition in natural Fe-bearing orthoenstatite
 Note: P = 14.26 GPa
;
_journal_name_full 'American Mineralogist'
_journal_page_first 1070
_journal_page_last 1074
_journal_paper_doi 10.2138/am.2012.4072
_journal_volume 97
_journal_year 2012
_chemical_compound_source 'San Carlos, Arizona, USA'
_chemical_formula_sum 'Fe0.093 Mg0.908 O3 Si'
_chemical_name_mineral Enstatite
_space_group_IT_number 14
_symmetry_space_group_name_Hall '-P 2ybc'
_symmetry_space_group_name_H-M 'P 1 21/c 1'
_cell_angle_alpha 90
_cell_angle_beta 92.88
_cell_angle_gamma 90
_cell_length_a 17.87
_cell_length_b 8.526
_cell_length_c 4.9485
_cell_formula_units_Z 16
_cell_volume 752.999
_database_code_amcsd 0019069
_exptl_crystal_density_diffrn 3.645
_cod_original_formula_sum '(Mg.908 Fe.093) Si O3'
_cod_database_code 9014977

loop_
_space_group_symop_operation_xyz
x,y,z
x,1/2-y,1/2+z
-x,1/2+y,1/2-z
-x,-y,-z

loop_
_atom_site_label
_atom_site_fract_x
_atom_site_fract_y
_atom_site_fract_z
_atom_site_occupancy
_atom_site_U_iso_or_equiv
Mg1-1 0.37590 0.65740 0.82310 0.96000 0.00900
Mg1-2 0.12540 0.34190 0.36580 0.95000 0.00800
Mg2-1 0.38260 0.48200 0.32820 0.84000 0.01160
Mg2-2 0.12470 0.52750 0.86720 0.88000 0.00900
Fe1-1 0.37590 0.65740 0.82310 0.04000 0.00900
Fe1-2 0.12540 0.34190 0.36580 0.05000 0.00800
Fe2-1 0.38260 0.48200 0.32820 0.16000 0.01160
Fe2-2 0.12470 0.52750 0.86720 0.12000 0.00900
SiA-1 0.27160 0.34140 0.02580 1.00000 0.00690
SiA-2 0.22710 0.65720 0.44220 1.00000 0.00920
SiB-1 0.47210 0.33980 0.80790 1.00000 0.00840
SiB-2 0.02490 0.65850 0.31250 1.00000 0.01010
O1a-1 0.18350 0.34140 0.03800 1.00000 0.00600
O1a-2 0.31570 0.66300 0.47100 1.00000 0.00400
O2a-1 0.31120 0.50800 -0.01200 1.00000 0.00500
O2a-2 0.18710 0.50300 0.54700 1.00000 0.01400
O3a-1 0.30460 0.20900 0.83900 1.00000 0.01000
O3a-2 0.19680 0.70200 0.12800 1.00000 0.01400
O1b-1 0.56370 0.33400 0.82800 1.00000 0.01000
O1b-2 0.93700 0.65200 0.30800 1.00000 0.00600
O2b-1 0.43680 0.49600 0.67800 1.00000 0.01000
O2b-2 0.06190 0.51520 0.18500 1.00000 0.00100
O3b-1 0.44470 0.18540 0.62000 1.00000 0.01000
O3b-2 0.05340 0.81300 0.13100 1.00000 0.00700

loop_
_cod_related_entry_id
_cod_related_entry_database
_cod_related_entry_code
1 AMCSD 0019069
